data_7205654
loop_
_publ_author_name
'Hickey, Magali B.'
'Schlam, Roxana F.'
'Guo, Chengyun'
'Cho, Tae H.'
'Snider, Barry B.'
'Foxman, Bruce M.'

_publ_section_title
;
 Stereospecific solid-state cyclodimerization of
 bis(trans-2-butenoato)calcium and
 triaquabis(trans-2-butenoato)magnesium
;
_journal_issue 9
_journal_name_full CrystEngComm
_journal_page_first 3146
_journal_paper_doi 10.1039/c0ce00535e
_journal_volume 13
_journal_year 2011
_chemical_formula_moiety 'C8 H16 Mg1 O7'
_chemical_formula_sum 'C8 H16 Mg O7'
_chemical_formula_weight 248.52
_space_group_IT_number 14
_symmetry_cell_setting monoclinic
_symmetry_space_group_name_Hall '-P 2ybc'
_symmetry_space_group_name_H-M 'P 1 21/c 1'
_atom_sites_solution_hydrogens geom
_atom_sites_solution_primary direct
_audit_creation_date 10-06-11
_audit_creation_method CRYSTALS_ver_14.01
_cell_angle_alpha 90
_cell_angle_beta 101.230(10)
_cell_angle_gamma 90
_cell_formula_units_Z 4
_cell_length_a 17.0609(10)
_cell_length_b 8.1048(10)
_cell_length_c 9.1311(10)
_cell_measurement_reflns_used 15
_cell_measurement_temperature 294
_cell_measurement_theta_max 43
_cell_measurement_theta_min 21
_cell_volume 1238.4(2)
_computing_cell_refinement 'CAD4 EXPRESS, (Straver, 1992)'
_computing_data_collection 'CAD4 EXPRESS, (Straver, 1992)'
_computing_data_reduction 'RC93 (Watkin et al., 1994)'
_computing_molecular_graphics 'CAMERON (Watkin et al., 1996)'
_computing_publication_material 'CRYSTALS (Betteridge et al., 2003)'
_computing_structure_refinement 'CRYSTALS (Betteridge et al., 2003)'
_computing_structure_solution 'SIR92 (Altomare et al., 1994)'
_diffrn_ambient_temperature 294
_diffrn_measured_fraction_theta_full 0.997
_diffrn_measured_fraction_theta_max 0.997
_diffrn_measurement_device Serial
_diffrn_measurement_device_type 'Enraf-Nonius CAD4'
_diffrn_measurement_method \w/2\q
_diffrn_radiation_monochromator graphite
_diffrn_radiation_type 'Mo K\a'
_diffrn_radiation_wavelength 0.71073
_diffrn_reflns_av_R_equivalents 0.028
_diffrn_reflns_limit_h_max 21
_diffrn_reflns_limit_h_min -21
_diffrn_reflns_limit_k_max 0
_diffrn_reflns_limit_k_min -10
_diffrn_reflns_limit_l_max 0
_diffrn_reflns_limit_l_min -11
_diffrn_reflns_number 2843
_diffrn_reflns_theta_full 26.241
_diffrn_reflns_theta_max 26.241
_diffrn_reflns_theta_min 3.653
_diffrn_standards_decay_% 0.00
_diffrn_standards_interval_time 7200
_diffrn_standards_number 3
_exptl_absorpt_coefficient_mu 0.160
_exptl_absorpt_correction_T_max 0.9936
_exptl_absorpt_correction_T_min 0.9411
_exptl_absorpt_correction_type none
_exptl_crystal_colour colorless
_exptl_crystal_density_diffrn 1.333
_exptl_crystal_description plate
_exptl_crystal_F_000 528
_exptl_crystal_size_max 0.420
_exptl_crystal_size_mid 0.380
_exptl_crystal_size_min 0.040
_refine_diff_density_max 0.27
_refine_diff_density_min -0.35
_refine_ls_extinction_method None
_refine_ls_goodness_of_fit_ref 1.1799
_refine_ls_hydrogen_treatment none
_refine_ls_matrix_type full
_refine_ls_number_parameters 145
_refine_ls_number_reflns 1154
_refine_ls_number_restraints 0
_refine_ls_R_factor_all 0.1648
_refine_ls_R_factor_gt 0.0478
_refine_ls_shift/su_max 0.0000915
_refine_ls_shift/su_mean 0.1375915
_refine_ls_structure_factor_coef F
_refine_ls_weighting_details
;
Method, part 1, Chebychev polynomial, (Watkin, 1994, Prince, 1982)
[weight] = 1.0/[A~0~*T~0~(x)+A~1~*T~1~(x) ... +A~n-1~]*T~n-1~(x)]
where A~i~ are the Chebychev coefficients listed below and x= Fcalc/Fmax
Method = Robust Weighting (Prince, 1982)
W = [weight] * [1-(deltaF/6*sigmaF)^2^]^2^
A~i~ are:
1.23 -0.793 0.910
;
_refine_ls_weighting_scheme calc
_refine_ls_wR_factor_all 0.0855
_refine_ls_wR_factor_gt 0.0351
_refine_ls_wR_factor_ref 0.0351
_reflns_limit_h_max 21
_reflns_limit_h_min 0
_reflns_limit_k_max 10
_reflns_limit_k_min 0
_reflns_limit_l_max 11
_reflns_limit_l_min -11
_reflns_number_gt 1154
_reflns_number_total 2490
_reflns_threshold_expression I>2.0\s(I)
_oxford_diffrn_Wilson_B_factor 0.00
_oxford_diffrn_Wilson_scale 0.00
_oxford_refine_ls_r_factor_ref 0.0478
_oxford_refine_ls_scale 0.5074(11)
_oxford_reflns_number_all 2490
_oxford_reflns_threshold_expression_ref I>2.0\s(I)
_oxford_structure_analysis_title MGCROTON
_cod_data_source_file c0ce00535e.txt
_cod_data_source_block compound_11
_cod_depositor_comments
;
The following automatic conversions were performed:
'_symmetry_cell_setting' value 'Monoclinic' changed to 'monoclinic'
according to '/home/saulius/struct/CIF-dictionaries/cif_core.dic'
dictionary named 'cif_core.dic' version 2.4.1 from 2010-06-29.

Automatic conversion script
Id: cif_fix_enum 1555 2011-01-17 13:19:09Z saulius 

The following automatic conversions were performed:

data name '_diffrn_measurement_device-type' was replaced with
'_diffrn_measurement_device_type' as specified in the replacement
file 'data/replacement-values/replacement_tags.lst'.

Automatic conversion script
Id: cif_correct_tags 9268 2022-04-12 08:56:07Z antanas 
;
_cod_original_sg_symbol_H-M 'P 1 21/c 1 '
_cod_original_formula_sum 'C8 H16 Mg1 O7'
_cod_database_code 7205654

loop_
_symmetry_equiv_pos_as_xyz
x,y,z
-x,-y,-z
-x,y+1/2,-z+1/2
x,-y+1/2,z+1/2

loop_
_atom_site_label
_atom_site_type_symbol
_atom_site_fract_x
_atom_site_fract_y
_atom_site_fract_z
_atom_site_U_iso_or_equiv
_atom_site_occupancy
_atom_site_adp_type
_atom_site_refinement_flags_posn
_atom_site_refinement_flags_adp
_atom_site_refinement_flags_occupancy
_atom_site_disorder_assembly
_atom_site_disorder_group
_oxford_atom_site_special_shape
_atom_site_attached_hydrogens
Mg1 Mg 0.36331(6) -0.15217(13) -0.00903(12) 0.0240 1.0000 Uani . . . . . . .
O1 O 0.38563(14) -0.3936(3) 0.0702(2) 0.0377 1.0000 Uani . . . . . . .
O2 O 0.43726(12) -0.0662(2) 0.1916(2) 0.0258 1.0000 Uani . . . . . . .
O3 O 0.47334(12) -0.1900(3) -0.0852(2) 0.0286 1.0000 Uani . . . . . . .
O4 O 0.36062(15) 0.0820(3) -0.0785(3) 0.0448 1.0000 Uani . . . . . . .
O5 O 0.40127(14) 0.3323(3) -0.1151(2) 0.0357 1.0000 Uani . . . . . . .
O6 O 0.26107(13) -0.3612(3) -0.4234(2) 0.0311 1.0000 Uani . . . . . . .
O7 O 0.30714(13) -0.2301(3) -0.2124(3) 0.0362 1.0000 Uani . . . . . . .
C1 C 0.3521(2) 0.2152(4) -0.1477(4) 0.0293 1.0000 Uani . . . . . . .
C2 C 0.2838(2) 0.2382(4) -0.2740(4) 0.0395 1.0000 Uani . . . . . . .
C3 C 0.2226(2) 0.1415(5) -0.3020(5) 0.0501 1.0000 Uani . . . . . . .
C4 C 0.1531(3) 0.1605(7) -0.4283(6) 0.0861 1.0000 Uani . . . . . . .
C5 C 0.25264(19) -0.3062(4) -0.2989(3) 0.0261 1.0000 Uani . . . . . . .
C6 C 0.1753(2) -0.3234(5) -0.2515(4) 0.0400 1.0000 Uani . . . . . . .
C7 C 0.1117(2) -0.3858(5) -0.3346(5) 0.0554 1.0000 Uani . . . . . . .
C8 C 0.0327(3) -0.4047(7) -0.2903(6) 0.0897 1.0000 Uani . . . . . . .
H11 H 0.3640 -0.4077 0.1402 0.0556 1.0000 Uiso R . . . . . .
H12 H 0.3831 -0.4791 0.0222 0.0561 1.0000 Uiso R . . . . . .
H21 H 0.4542 -0.1416 0.2528 0.0390 1.0000 Uiso R . . . . . .
H22 H 0.4213 0.0027 0.2444 0.0392 1.0000 Uiso R . . . . . .
H31 H 0.4924 -0.1104 -0.1198 0.0436 1.0000 Uiso R . . . . . .
H32 H 0.5083 -0.2261 -0.0180 0.0434 1.0000 Uiso R . . . . . .
H23 H 0.2860 0.3275 -0.3379 0.0474 1.0000 Uiso R . . . . . .
H33 H 0.2218 0.0530 -0.2373 0.0595 1.0000 Uiso R . . . . . .
H41 H 0.1629 0.2503 -0.4899 0.1291 1.0000 Uiso R . . . . . .
H42 H 0.1460 0.0609 -0.4837 0.1295 1.0000 Uiso R . . . . . .
H43 H 0.1065 0.1831 -0.3860 0.1287 1.0000 Uiso R . . . . . .
H61 H 0.1724 -0.2884 -0.1559 0.0484 1.0000 Uiso R . . . . . .
H71 H 0.1164 -0.4205 -0.4299 0.0669 1.0000 Uiso R . . . . . .
H81 H 0.0350 -0.3641 -0.1898 0.1347 1.0000 Uiso R . . . . . .
H82 H 0.0181 -0.5193 -0.2948 0.1347 1.0000 Uiso R . . . . . .
H83 H -0.0069 -0.3451 -0.3566 0.1350 1.0000 Uiso R . . . . . .

loop_
_atom_site_aniso_label
_atom_site_aniso_U_11
_atom_site_aniso_U_22
_atom_site_aniso_U_33
_atom_site_aniso_U_23
_atom_site_aniso_U_13
_atom_site_aniso_U_12
Mg1 0.0315(6) 0.0208(6) 0.0196(5) -0.0007(5) 0.0046(4) -0.0035(5)
O1 0.0611(17) 0.0236(14) 0.0331(13) -0.0005(10) 0.0212(11) -0.0002(11)
O2 0.0370(13) 0.0223(12) 0.0181(11) 0.0015(10) 0.0054(10) 0.0019(10)
O3 0.0313(12) 0.0291(13) 0.0252(12) 0.0021(11) 0.0055(10) -0.0062(11)
O4 0.0534(17) 0.0284(14) 0.0489(15) 0.0184(13) 0.0004(13) -0.0065(13)
O5 0.0489(15) 0.0222(13) 0.0355(13) 0.0013(11) 0.0069(11) -0.0090(13)
O6 0.0350(13) 0.0360(14) 0.0226(12) -0.0014(11) 0.0064(10) -0.0028(11)
O7 0.0338(14) 0.0508(16) 0.0247(12) -0.0115(12) 0.0073(10) -0.0104(12)
C1 0.035(2) 0.0232(18) 0.0292(19) 0.0032(15) 0.0064(15) 0.0009(16)
C2 0.050(2) 0.032(2) 0.035(2) 0.0042(17) 0.0067(17) -0.0011(18)
C3 0.043(2) 0.039(2) 0.065(3) 0.001(2) 0.002(2) 0.002(2)
C4 0.059(3) 0.095(4) 0.092(4) 0.000(3) -0.015(3) 0.004(3)
C5 0.0307(18) 0.0244(18) 0.0225(18) 0.0023(15) 0.0032(14) -0.0026(15)
C6 0.036(2) 0.046(2) 0.042(2) -0.004(2) 0.0166(16) -0.0075(19)
C7 0.038(2) 0.067(3) 0.061(3) -0.003(2) 0.0081(19) -0.011(2)
C8 0.041(3) 0.108(5) 0.123(5) -0.011(4) 0.024(3) -0.018(3)

loop_
_atom_type_symbol
_atom_type_scat_dispersion_real
_atom_type_scat_dispersion_imag
_atom_type_scat_Cromer_Mann_a1
_atom_type_scat_Cromer_Mann_b1
_atom_type_scat_Cromer_Mann_a2
_atom_type_scat_Cromer_Mann_b2
_atom_type_scat_Cromer_Mann_a3
_atom_type_scat_Cromer_Mann_b3
_atom_type_scat_Cromer_Mann_a4
_atom_type_scat_Cromer_Mann_b4
_atom_type_scat_Cromer_Mann_c
_atom_type_scat_source
C 0.0033 0.0016 2.3100 20.8439 1.0200 10.2075 1.5886 0.5687 0.8650 51.6512 0.2156 'International Tables Vol C 4.2.6.8 and 6.1.1.4'
H 0.0000 0.0000 0.4930 10.5109 0.3229 26.1257 0.1402 3.1424 0.0408 57.7998 0.0030 'International Tables Vol C 4.2.6.8 and 6.1.1.4'
O 0.0106 0.0060 3.0485 13.2771 2.2868 5.7011 1.5463 0.3239 0.8670 32.9089 0.2508 'International Tables Vol C 4.2.6.8 and 6.1.1.4'
Mg 0.0486 0.0363 5.4204 2.8275 2.1735 79.2611 1.2269 0.3808 2.3073 7.1937 0.8584 'International Tables Vol C 4.2.6.8 and 6.1.1.4'

loop_
_geom_angle_atom_site_label_1
_geom_angle_site_symmetry_1
_geom_angle_atom_site_label_2
_geom_angle_site_symmetry_2
_geom_angle_atom_site_label_3
_geom_angle_site_symmetry_3
_geom_angle
_geom_angle_publ_flag
O6 4_545 Mg1 . O1 . 91.63(10) yes
O6 4_545 Mg1 . O2 . 93.44(9) yes
O1 . Mg1 . O2 . 88.35(9) yes
O6 4_545 Mg1 . O3 . 173.87(11) yes
O1 . Mg1 . O3 . 82.36(9) yes
O2 . Mg1 . O3 . 85.22(9) yes
O6 4_545 Mg1 . O4 . 95.89(11) yes
O1 . Mg1 . O4 . 171.02(12) yes
O2 . Mg1 . O4 . 86.31(10) yes
O3 . Mg1 . O4 . 90.00(11) yes
O6 4_545 Mg1 . O7 . 94.63(10) yes
O1 . Mg1 . O7 . 92.70(10) yes
O2 . Mg1 . O7 . 171.83(10) yes
O3 . Mg1 . O7 . 86.89(9) yes
O4 . Mg1 . O7 . 91.58(11) yes
Mg1 . O1 . H11 . 109.0 no
Mg1 . O1 . H12 . 128.3 no
H11 . O1 . H12 . 108.8 no
Mg1 . O2 . H21 . 113.8 no
Mg1 . O2 . H22 . 121.4 no
H21 . O2 . H22 . 102.5 no
Mg1 . O3 . H31 . 117.0 no
Mg1 . O3 . H32 . 111.2 no
H31 . O3 . H32 . 106.6 no
Mg1 . O4 . C1 . 167.9(2) yes
Mg1 4_544 O6 . C5 . 125.7(2) yes
Mg1 . O7 . C5 . 153.1(2) yes
O5 . C1 . O4 . 121.7(3) yes
O5 . C1 . C2 . 118.3(3) yes
O4 . C1 . C2 . 120.0(3) yes
C1 . C2 . C3 . 124.1(4) yes
C1 . C2 . H23 . 117.5 no
C3 . C2 . H23 . 118.4 no
C2 . C3 . C4 . 125.5(4) yes
C2 . C3 . H33 . 117.0 no
C4 . C3 . H33 . 117.5 no
C3 . C4 . H41 . 109.3 no
C3 . C4 . H42 . 108.9 no
H41 . C4 . H42 . 110.7 no
C3 . C4 . H43 . 107.6 no
H41 . C4 . H43 . 110.1 no
H42 . C4 . H43 . 110.3 no
O7 . C5 . O6 . 122.8(3) yes
O7 . C5 . C6 . 117.2(3) yes
O6 . C5 . C6 . 120.0(3) yes
C5 . C6 . C7 . 124.0(3) yes
C5 . C6 . H61 . 117.5 no
C7 . C6 . H61 . 118.5 no
C6 . C7 . C8 . 125.3(4) yes
C6 . C7 . H71 . 116.7 no
C8 . C7 . H71 . 118.0 no
C7 . C8 . H81 . 110.6 no
C7 . C8 . H82 . 109.1 no
H81 . C8 . H82 . 109.3 no
C7 . C8 . H83 . 110.1 no
H81 . C8 . H83 . 108.9 no
H82 . C8 . H83 . 108.7 no

loop_
_geom_bond_atom_site_label_1
_geom_bond_site_symmetry_1
_geom_bond_atom_site_label_2
_geom_bond_site_symmetry_2
_geom_bond_distance
_geom_bond_publ_flag
Mg1 . O6 4_545 2.049(2) yes
Mg1 . O1 . 2.095(2) yes
Mg1 . O2 . 2.129(2) yes
Mg1 . O3 . 2.147(2) yes
Mg1 . O4 . 1.999(3) yes
Mg1 . O7 . 2.018(3) yes
O1 . H11 . 0.806 no
O1 . H12 . 0.817 no
O2 . H21 . 0.840 no
O2 . H22 . 0.818 no
O3 . H31 . 0.813 no
O3 . H32 . 0.821 no
O4 . C1 . 1.245(4) yes
O5 . C1 . 1.263(4) yes
O6 . C5 . 1.254(3) yes
O7 . C5 . 1.258(3) yes
C1 . C2 . 1.483(5) yes
C2 . C3 . 1.290(5) yes
C2 . H23 . 0.935 no
C3 . C4 . 1.492(5) yes
C3 . H33 . 0.930 no
C4 . H41 . 0.955 no
C4 . H42 . 0.948 no
C4 . H43 . 0.966 no
C5 . C6 . 1.474(4) yes
C6 . C7 . 1.299(5) yes
C6 . H61 . 0.928 no
C7 . C8 . 1.489(6) yes
C7 . H71 . 0.932 no
C8 . H81 . 0.968 no
C8 . H82 . 0.960 no
C8 . H83 . 0.947 no
